data_7037538
loop_
_publ_author_name
'Hou, Jin-Le'
'Luo, Wen'
'Wu, Yin-Yin'
'Su, Hu-Chao'
'Zhang, Guang-Lin'
'Zhu, Qin-Yu'
'Dai, Jie'

_publ_section_title
;
 Two Ti13-oxo-clusters showing non-compact structures, film electrode
 preparation and photocurrent properties.
;
_journal_issue 46
_journal_name_full 'Dalton transactions (Cambridge, England : 2003)'
_journal_page_first 19829
_journal_page_last 19835
_journal_paper_doi 10.1039/c5dt03153b
_journal_volume 44
_journal_year 2015
_chemical_formula_sum 'C216 H288 O108 Ti26'
_chemical_formula_weight 5857.08
_space_group_crystal_system tetragonal
_space_group_IT_number 88
_space_group_name_Hall '-I 4ad'
_space_group_name_H-M_alt 'I 41/a'
_symmetry_space_group_name_Hall '-I 4ad'
_symmetry_space_group_name_H-M 'I 41/a :2'
_atom_sites_solution_hydrogens geom
_audit_creation_method SHELXL-2014/7
_audit_update_record
;
2015-08-10 deposited with the CCDC.
2015-10-14 downloaded from the CCDC.
;
_cell_angle_alpha 90
_cell_angle_beta 90
_cell_angle_gamma 90
_cell_formula_units_Z 4
_cell_length_a 25.9224(15)
_cell_length_b 25.9224(15)
_cell_length_c 41.590(4)
_cell_measurement_reflns_used 45877
_cell_measurement_temperature 293(2)
_cell_measurement_theta_max 27.5
_cell_measurement_theta_min 3.0
_cell_volume 27947(4)
_computing_cell_refinement 'CrystalClear (Rigaku Corp., 2000)'
_computing_data_collection 'CrystalClear (Rigaku Corp., 2000)'
_computing_data_reduction 'CrystalClear (Rigaku Corp., 2000)'
_computing_molecular_graphics 'SHELXL-2014/7 (Sheldrick, 2014)'
_computing_publication_material 'SHELXL-2014/7 (Sheldrick, 2014)'
_computing_structure_refinement 'SHELXL-2014/7 (Sheldrick, 2014)'
_computing_structure_solution 'SHELXL-2014/7 (Sheldrick, 2014)'
_diffrn_ambient_temperature 293(2)
_diffrn_measured_fraction_theta_full 0.980
_diffrn_measured_fraction_theta_max 0.980
_diffrn_measurement_device_type 'Rigaku Saturn'
_diffrn_radiation_type MoK\a
_diffrn_radiation_wavelength 0.71075
_diffrn_reflns_av_R_equivalents 0.1486
_diffrn_reflns_av_unetI/netI 0.1122
_diffrn_reflns_laue_measured_fraction_full 0.980
_diffrn_reflns_laue_measured_fraction_max 0.980
_diffrn_reflns_limit_h_max 28
_diffrn_reflns_limit_h_min -30
_diffrn_reflns_limit_k_max 30
_diffrn_reflns_limit_k_min -25
_diffrn_reflns_limit_l_max 49
_diffrn_reflns_limit_l_min -49
_diffrn_reflns_number 47613
_diffrn_reflns_point_group_measured_fraction_full 0.980
_diffrn_reflns_point_group_measured_fraction_max 0.980
_diffrn_reflns_theta_full 24.996
_diffrn_reflns_theta_max 24.996
_diffrn_reflns_theta_min 3.014
_exptl_absorpt_coefficient_mu 0.780
_exptl_absorpt_correction_T_max 1.0000
_exptl_absorpt_correction_T_min 0.8729
_exptl_absorpt_correction_type multi-scan
_exptl_absorpt_process_details 'Jacobson, R. (1998) Private communication '
_exptl_crystal_colour Yellow
_exptl_crystal_density_diffrn 1.391
_exptl_crystal_description Block
_exptl_crystal_F_000 12060
_exptl_crystal_size_max 0.450
_exptl_crystal_size_mid 0.300
_exptl_crystal_size_min 0.300
_refine_diff_density_max 0.356
_refine_diff_density_min -0.309
_refine_diff_density_rms 0.068
_refine_ls_extinction_method none
_refine_ls_goodness_of_fit_ref 1.155
_refine_ls_hydrogen_treatment constr
_refine_ls_matrix_type full
_refine_ls_number_parameters 810
_refine_ls_number_reflns 12061
_refine_ls_number_restraints 93
_refine_ls_restrained_S_all 1.162
_refine_ls_R_factor_all 0.1588
_refine_ls_R_factor_gt 0.1167
_refine_ls_shift/su_max 0.000
_refine_ls_shift/su_mean 0.000
_refine_ls_structure_factor_coef Fsqd
_refine_ls_weighting_details 'w=1/[\s^2^(Fo^2^)+(0.0010P)^2^+180.0000P] where P=(Fo^2^+2Fc^2^)/3'
_refine_ls_weighting_scheme calc
_refine_ls_wR_factor_gt 0.1693
_refine_ls_wR_factor_ref 0.1873
_reflns_Friedel_coverage 0.000
_reflns_number_gt 8389
_reflns_number_total 12061
_reflns_threshold_expression 'I > 2\s(I)'
_cod_data_source_file c5dt03153b2.cif
_cod_data_source_block 1
_cod_database_code 7037538
_shelx_shelxl_version_number 2014/7
_shelx_space_group_comment
;
The symmetry employed for this shelxl refinement is uniquely defined
by the following loop, which should always be used as a source of
symmetry information in preference to the above space-group names.
They are only intended as comments.
;
_shelx_estimated_absorpt_t_min 0.720
_shelx_estimated_absorpt_t_max 0.800

loop_
_space_group_symop_operation_xyz
'x, y, z'
'-y+3/4, x+1/4, z+1/4'
'-x+1/2, -y, z+1/2'
'y+3/4, -x+3/4, z+3/4'
'x+1/2, y+1/2, z+1/2'
'-y+5/4, x+3/4, z+3/4'
'-x+1, -y+1/2, z+1'
'y+5/4, -x+5/4, z+5/4'
'-x, -y, -z'
'y-3/4, -x-1/4, -z-1/4'
'x-1/2, y, -z-1/2'
'-y-3/4, x-3/4, -z-3/4'
'-x+1/2, -y+1/2, -z+1/2'
'y-1/4, -x+1/4, -z+1/4'
'x, y+1/2, -z'
'-y-1/4, x-1/4, -z-1/4'

loop_
_atom_site_label
_atom_site_type_symbol
_atom_site_fract_x
_atom_site_fract_y
_atom_site_fract_z
_atom_site_U_iso_or_equiv
_atom_site_adp_type
_atom_site_occupancy
_atom_site_site_symmetry_order
_atom_site_calc_flag
_atom_site_refinement_flags_posn
_atom_site_refinement_flags_adp
_atom_site_refinement_flags_occupancy
_atom_site_disorder_assembly
_atom_site_disorder_group
Ti1 Ti 0.43060(6) 0.50140(6) 0.12915(4) 0.0623(5) Uani 1 1 d . . . . .
Ti2 Ti 0.44412(5) 0.63030(5) 0.13540(3) 0.0416(3) Uani 1 1 d . . . . .
Ti3 Ti 0.51075(5) 0.67867(5) 0.06672(3) 0.0403(3) Uani 1 1 d . . . . .
Ti4 Ti 0.5000 0.7500 0.1250 0.0348(6) Uani 1 4 d S T P . .
Ti5 Ti 0.23791(6) 0.14883(7) 0.12848(5) 0.0729(5) Uani 1 1 d . . . . .
Ti6 Ti 0.12717(5) 0.21537(6) 0.13728(4) 0.0506(4) Uani 1 1 d . . . . .
Ti7 Ti 0.0000 0.2500 0.1250 0.0446(7) Uani 1 4 d S T P . .
Ti8 Ti -0.05230(5) 0.20069(5) 0.18284(4) 0.0498(4) Uani 1 1 d . . . . .
O1 O 0.4913(2) 0.5172(2) 0.16385(14) 0.0644(16) Uani 1 1 d . . . . .
O2 O 0.50234(18) 0.60247(17) 0.16216(12) 0.0467(13) Uani 1 1 d . . . . .
O3 O 0.39188(18) 0.64395(18) 0.09973(13) 0.0477(13) Uani 1 1 d . . . . .
O4 O 0.43465(18) 0.6712(2) 0.05587(12) 0.0491(13) Uani 1 1 d . . . . .
O5 O 0.5104(2) 0.60104(19) 0.06372(13) 0.0530(14) Uani 1 1 d . . . . .
O6 O 0.4699(2) 0.56320(18) 0.10419(13) 0.0506(13) Uani 1 1 d . . . . .
O7 O 0.4819(3) 0.4598(2) 0.10918(17) 0.0772(19) Uani 1 1 d . . . . .
O8 O 0.40118(19) 0.56864(18) 0.14630(13) 0.0521(14) Uani 1 1 d . . . . .
O9 O 0.3837(3) 0.4954(2) 0.09786(17) 0.089(2) Uani 1 1 d . . . . .
O10 O 0.4061(3) 0.4558(2) 0.15728(17) 0.083(2) Uani 1 1 d . U . . .
O11 O 0.42182(18) 0.67110(17) 0.16508(11) 0.0430(12) Uani 1 1 d . . . . .
O12 O 0.48906(16) 0.67729(15) 0.11473(10) 0.0328(10) Uani 1 1 d . . . . .
O13 O 0.5308(2) 0.6876(2) 0.02672(12) 0.0522(14) Uani 1 1 d . . . . .
O14 O 0.5000 0.7500 0.07722(15) 0.0371(15) Uani 1 2 d S T P . .
O15 O 0.0008(2) 0.1437(2) 0.19123(13) 0.0604(15) Uani 1 1 d . . . . .
O16 O 0.0166(2) 0.09818(19) 0.14617(14) 0.0541(14) Uani 1 1 d . . . . .
O17 O 0.1118(2) 0.1492(2) 0.16002(14) 0.0593(15) Uani 1 1 d . . . . .
O18 O 0.1846(2) 0.1017(2) 0.15874(16) 0.0743(18) Uani 1 1 d . . . . .
O19 O 0.1061(2) 0.1454(2) 0.06540(14) 0.0638(16) Uani 1 1 d . . . . .
O20 O 0.1672(2) 0.1579(2) 0.10276(14) 0.0612(15) Uani 1 1 d . . . . .
O21 O 0.2436(2) 0.0875(3) 0.10270(18) 0.088(2) Uani 1 1 d . . . . .
O22 O 0.2881(3) 0.1316(3) 0.15499(18) 0.095(2) Uani 1 1 d . . . . .
O23 O 0.2716(3) 0.1908(3) 0.1023(2) 0.103(2) Uani 1 1 d . . . . .
O24 O 0.2011(2) 0.2072(2) 0.15073(15) 0.0651(16) Uani 1 1 d . . . . .
O25 O 0.06281(17) 0.21180(18) 0.11563(11) 0.0456(12) Uani 1 1 d . . . . .
O26 O 0.10823(19) 0.25668(19) 0.16774(12) 0.0527(13) Uani 1 1 d . . . . .
O27 O 0.0000 0.2500 0.07698(16) 0.0457(17) Uani 1 2 d S T P . .
O28 O -0.0595(2) 0.2139(2) 0.22412(13) 0.0635(16) Uani 1 1 d . . . . .
C1 C 0.3045(3) 0.6919(3) 0.05536(19) 0.0481(19) Uani 1 1 d . . . . .
C2 C 0.2607(3) 0.6860(3) 0.0363(2) 0.064(2) Uani 1 1 d . . . . .
H2 H 0.2326 0.7078 0.0393 0.077 Uiso 1 1 calc R U . . .
C3 C 0.2584(4) 0.6489(4) 0.0132(2) 0.080(3) Uani 1 1 d . . . . .
H3 H 0.2295 0.6466 0.0001 0.096 Uiso 1 1 calc R U . . .
C4 C 0.2980(4) 0.6151(4) 0.0092(2) 0.087(3) Uani 1 1 d . . . . .
H4 H 0.2953 0.5889 -0.0061 0.104 Uiso 1 1 calc R U . . .
C5 C 0.3418(4) 0.6195(4) 0.0275(2) 0.079(3) Uani 1 1 d . . . . .
H5 H 0.3691 0.5968 0.0243 0.095 Uiso 1 1 calc R U . . .
C6 C 0.3458(3) 0.6577(3) 0.05092(19) 0.052(2) Uani 1 1 d . . . . .
C7 C 0.5147(3) 0.5576(3) 0.17180(19) 0.0479(19) Uani 1 1 d . . . . .
C8 C 0.3945(3) 0.6590(3) 0.0714(2) 0.0431(18) Uani 1 1 d . . . . .
C9 C 0.5159(4) 0.5118(3) 0.0659(2) 0.068(3) Uani 1 1 d . . . . .
C10 C 0.5456(5) 0.5121(4) 0.0388(3) 0.113(5) Uani 1 1 d . . . . .
H10 H 0.5521 0.5435 0.0288 0.135 Uiso 1 1 calc R U . . .
C11 C 0.5664(7) 0.4674(5) 0.0257(4) 0.173(8) Uani 1 1 d . . . . .
H11 H 0.5848 0.4687 0.0066 0.208 Uiso 1 1 calc R U . . .
C12 C 0.5594(7) 0.4210(5) 0.0416(4) 0.171(8) Uani 1 1 d . . . . .
H12 H 0.5733 0.3907 0.0332 0.205 Uiso 1 1 calc R U . . .
C13 C 0.5321(5) 0.4198(4) 0.0697(3) 0.115(4) Uani 1 1 d . . . . .
H13 H 0.5288 0.3886 0.0806 0.138 Uiso 1 1 calc R U . . .
C14 C 0.5084(4) 0.4647(4) 0.0830(3) 0.072(3) Uani 1 1 d . . . . .
C15 C 0.4979(3) 0.5612(3) 0.0786(2) 0.054(2) Uani 1 1 d . . . . .
C16 C 0.3509(3) 0.5671(3) 0.1626(2) 0.065(2) Uani 1 1 d . . . . .
H16 H 0.3369 0.5323 0.1597 0.078 Uiso 1 1 calc R U . . .
C17 C 0.3137(4) 0.6037(4) 0.1475(3) 0.100(4) Uani 1 1 d . . . . .
H17A H 0.3275 0.6380 0.1484 0.150 Uiso 1 1 calc R U . . .
H17B H 0.2816 0.6025 0.1590 0.150 Uiso 1 1 calc R U . . .
H17C H 0.3082 0.5940 0.1255 0.150 Uiso 1 1 calc R U . . .
C18 C 0.3591(4) 0.5744(4) 0.1973(3) 0.098(4) Uani 1 1 d . . . . .
H18A H 0.3863 0.5520 0.2044 0.146 Uiso 1 1 calc R U . . .
H18B H 0.3280 0.5662 0.2087 0.146 Uiso 1 1 calc R U . . .
H18C H 0.3684 0.6096 0.2014 0.146 Uiso 1 1 calc R U . . .
C19 C 0.3479(10) 0.4656(12) 0.0825(6) 0.285(16) Uani 1 1 d . . . . .
H19 H 0.3648 0.4321 0.0851 0.342 Uiso 1 1 calc R U . . .
C20 C 0.3013(10) 0.4542(15) 0.0978(8) 0.35(2) Uani 1 1 d . U . . .
C21 C 0.3502(13) 0.4689(11) 0.0507(5) 0.33(2) Uani 1 1 d . . . . .
C22 C 0.4131(9) 0.4195(7) 0.1811(5) 0.187(6) Uani 1 1 d . U . . .
H22 H 0.4202 0.4425 0.1993 0.225 Uiso 1 1 calc R U . . .
C23 C 0.3670(9) 0.3991(8) 0.1912(6) 0.276(11) Uani 1 1 d . U . . .
H23A H 0.3439 0.4265 0.1969 0.413 Uiso 1 1 calc R U . . .
H23B H 0.3728 0.3774 0.2095 0.413 Uiso 1 1 calc R U . . .
H23C H 0.3522 0.3790 0.1741 0.413 Uiso 1 1 calc R U . . .
C24 C 0.4586(9) 0.3888(9) 0.1820(6) 0.270(11) Uani 1 1 d . U . . .
H24A H 0.4548 0.3623 0.1979 0.405 Uiso 1 1 calc R U . . .
H24B H 0.4876 0.4102 0.1874 0.405 Uiso 1 1 calc R U . . .
H24C H 0.4641 0.3733 0.1613 0.405 Uiso 1 1 calc R U . . .
C25 C 0.5584(6) 0.6976(7) -0.0005(3) 0.137(6) Uani 1 1 d . . . . .
H25 H 0.5357 0.7229 -0.0109 0.165 Uiso 1 1 calc R U . . .
C26 C 0.5591(13) 0.6612(14) -0.0228(6) 0.43(3) Uani 1 1 d . U . . .
C27 C 0.6016(7) 0.7263(7) 0.0030(4) 0.208(10) Uani 1 1 d . . . . .
H27A H 0.6312 0.7040 0.0034 0.311 Uiso 1 1 calc R U . . .
H27B H 0.5998 0.7454 0.0227 0.311 Uiso 1 1 calc R U . . .
H27C H 0.6045 0.7498 -0.0148 0.311 Uiso 1 1 calc R U . . .
C31 C 0.0604(3) 0.0739(3) 0.1937(2) 0.057(2) Uani 1 1 d . . . . .
C32 C 0.0358(4) 0.0406(4) 0.2156(2) 0.078(3) Uani 1 1 d . . . . .
H32 H 0.0003 0.0421 0.2187 0.094 Uiso 1 1 calc R U . . .
C33 C 0.0660(5) 0.0055(4) 0.2323(3) 0.102(4) Uani 1 1 d . . . . .
H33 H 0.0507 -0.0169 0.2469 0.122 Uiso 1 1 calc R U . . .
C34 C 0.1174(5) 0.0034(4) 0.2274(3) 0.100(4) Uani 1 1 d . . . . .
H34 H 0.1368 -0.0211 0.2383 0.119 Uiso 1 1 calc R U . . .
C35 C 0.1424(4) 0.0372(4) 0.2063(2) 0.075(3) Uani 1 1 d . . . . .
H35 H 0.1780 0.0359 0.2036 0.090 Uiso 1 1 calc R U . . .
C36 C 0.1128(3) 0.0725(3) 0.1895(2) 0.059(2) Uani 1 1 d . . . . .
C37 C 0.0237(3) 0.1095(3) 0.1759(2) 0.060(2) Uani 1 1 d . . . . .
C38 C 0.1389(4) 0.1103(4) 0.1673(2) 0.064(2) Uani 1 1 d . . . . .
C39 C 0.1762(3) 0.0887(3) 0.0648(2) 0.061(2) Uani 1 1 d . . . . .
C40 C 0.1551(4) 0.0650(4) 0.0382(3) 0.087(3) Uani 1 1 d . . . . .
H40 H 0.1242 0.0772 0.0299 0.104 Uiso 1 1 calc R U . . .
C41 C 0.1792(5) 0.0229(4) 0.0233(3) 0.113(4) Uani 1 1 d . . . . .
H41 H 0.1648 0.0078 0.0051 0.135 Uiso 1 1 calc R U . . .
C42 C 0.2252(5) 0.0040(5) 0.0362(4) 0.113(4) Uani 1 1 d . . . . .
H42 H 0.2415 -0.0242 0.0269 0.135 Uiso 1 1 calc R U . . .
C43 C 0.2452(4) 0.0262(4) 0.0617(3) 0.096(4) Uani 1 1 d . . . . .
H43 H 0.2761 0.0137 0.0700 0.116 Uiso 1 1 calc R U . . .
C44 C 0.2213(4) 0.0685(4) 0.0768(2) 0.069(3) Uani 1 1 d . . . . .
C45 C 0.1486(3) 0.1328(3) 0.0788(2) 0.056(2) Uani 1 1 d . . . . .
C46 C 0.3235(8) 0.0988(8) 0.1698(6) 0.225(9) Uani 1 1 d D U . . .
H46 H 0.3344 0.1141 0.1903 0.270 Uiso 1 1 calc R U . . .
C47 C 0.3671(7) 0.0890(8) 0.1510(5) 0.222(9) Uani 1 1 d . U . . .
H47A H 0.3740 0.1184 0.1376 0.333 Uiso 1 1 calc R U . . .
H47B H 0.3610 0.0594 0.1377 0.333 Uiso 1 1 calc R U . . .
H47C H 0.3962 0.0826 0.1647 0.333 Uiso 1 1 calc R U . . .
C48 C 0.3021(9) 0.0475(9) 0.1760(7) 0.295(12) Uani 1 1 d D U . . .
H48A H 0.2910 0.0453 0.1979 0.443 Uiso 1 1 calc R U . . .
H48B H 0.3281 0.0218 0.1720 0.443 Uiso 1 1 calc R U . . .
H48C H 0.2732 0.0416 0.1620 0.443 Uiso 1 1 calc R U . . .
C49 C 0.3205(7) 0.2062(8) 0.0916(6) 0.200(10) Uani 1 1 d . . . . .
H49 H 0.3419 0.1972 0.1102 0.240 Uiso 1 1 calc R U . . .
C50 C 0.3431(7) 0.1787(7) 0.0685(5) 0.210(10) Uani 1 1 d . . . . .
H50A H 0.3373 0.1426 0.0724 0.315 Uiso 1 1 calc R U . . .
H50B H 0.3795 0.1855 0.0685 0.315 Uiso 1 1 calc R U . . .
H50C H 0.3287 0.1880 0.0481 0.315 Uiso 1 1 calc R U . . .
C51 C 0.3268(6) 0.2621(7) 0.0908(4) 0.184(8) Uani 1 1 d . . . . .
H51A H 0.3090 0.2758 0.0725 0.277 Uiso 1 1 calc R U . . .
H51B H 0.3628 0.2704 0.0893 0.277 Uiso 1 1 calc R U . . .
H51C H 0.3128 0.2768 0.1101 0.277 Uiso 1 1 calc R U . . .
C52 C 0.2313(5) 0.2391(6) 0.1741(4) 0.135(6) Uani 1 1 d . U . . .
H52 H 0.2671 0.2286 0.1700 0.162 Uiso 1 1 calc R U . . .
C53 C 0.2216(7) 0.2195(10) 0.2065(4) 0.240(12) Uani 1 1 d . . . . .
H53A H 0.1890 0.2019 0.2070 0.360 Uiso 1 1 calc R U . . .
H53B H 0.2209 0.2478 0.2214 0.360 Uiso 1 1 calc R U . . .
H53C H 0.2486 0.1960 0.2125 0.360 Uiso 1 1 calc R U . . .
C54 C 0.2300(6) 0.2945(6) 0.1625(5) 0.174(7) Uani 1 1 d . U . . .
H54A H 0.2097 0.2966 0.1432 0.260 Uiso 1 1 calc R U . . .
H54B H 0.2645 0.3060 0.1581 0.260 Uiso 1 1 calc R U . . .
H54C H 0.2149 0.3160 0.1787 0.260 Uiso 1 1 calc R U . . .
C55 C -0.0758(11) 0.2206(12) 0.2553(5) 0.236(9) Uani 1 1 d . U . . .
C56 C -0.0921(13) 0.2873(15) 0.2512(10) 0.37(2) Uani 1 1 d . U . . .
C57 C -0.105(2) 0.221(2) 0.2741(8) 0.229(17) Uani 0.49(3) 1 d . U P A 1
C57' C -0.0601(17) 0.160(2) 0.2702(6) 0.224(15) Uani 0.51(3) 1 d . U P A 2

loop_
_atom_site_aniso_label
_atom_site_aniso_U_11
_atom_site_aniso_U_22
_atom_site_aniso_U_33
_atom_site_aniso_U_23
_atom_site_aniso_U_13
_atom_site_aniso_U_12
Ti1 0.0713(11) 0.0387(8) 0.0768(12) 0.0010(8) 0.0019(9) -0.0086(7)
Ti2 0.0412(7) 0.0360(7) 0.0477(8) 0.0034(6) 0.0012(6) -0.0029(6)
Ti3 0.0421(7) 0.0393(7) 0.0395(7) -0.0038(6) 0.0027(6) -0.0020(6)
Ti4 0.0350(8) 0.0350(8) 0.0344(14) 0.000 0.000 0.000
Ti5 0.0487(10) 0.0792(12) 0.0908(14) 0.0017(10) -0.0010(9) 0.0114(8)
Ti6 0.0461(8) 0.0509(9) 0.0550(9) 0.0020(7) -0.0020(7) 0.0017(7)
Ti7 0.0436(9) 0.0436(9) 0.0465(16) 0.000 0.000 0.000
Ti8 0.0513(9) 0.0479(8) 0.0501(9) 0.0023(7) 0.0026(7) -0.0053(7)
O1 0.073(4) 0.043(3) 0.077(4) 0.008(3) -0.014(3) -0.006(3)
O2 0.049(3) 0.033(3) 0.058(3) 0.010(2) -0.002(3) 0.001(2)
O3 0.045(3) 0.039(3) 0.058(4) 0.004(3) -0.008(3) -0.005(2)
O4 0.039(3) 0.062(3) 0.047(3) -0.001(3) -0.002(2) -0.011(2)
O5 0.065(4) 0.039(3) 0.055(3) -0.006(3) 0.009(3) 0.000(3)
O6 0.056(3) 0.037(3) 0.058(4) 0.000(3) 0.010(3) -0.001(2)
O7 0.099(5) 0.043(3) 0.089(5) 0.004(3) 0.023(4) 0.004(3)
O8 0.055(3) 0.042(3) 0.059(4) 0.007(3) 0.009(3) -0.012(2)
O9 0.104(5) 0.066(4) 0.097(5) -0.012(4) -0.018(4) -0.022(4)
O10 0.104(5) 0.045(4) 0.100(5) 0.011(3) 0.011(4) -0.010(3)
O11 0.048(3) 0.038(3) 0.043(3) 0.000(2) 0.005(2) 0.002(2)
O12 0.036(2) 0.027(2) 0.035(3) 0.001(2) 0.000(2) -0.0043(19)
O13 0.059(3) 0.062(3) 0.035(3) 0.000(3) 0.016(3) -0.004(3)
O14 0.041(4) 0.032(4) 0.039(4) 0.000 0.000 -0.001(3)
O15 0.068(4) 0.056(4) 0.057(4) 0.004(3) 0.002(3) 0.014(3)
O16 0.053(3) 0.043(3) 0.066(4) 0.007(3) -0.009(3) 0.006(2)
O17 0.055(3) 0.046(3) 0.077(4) 0.014(3) -0.005(3) 0.002(3)
O18 0.055(4) 0.076(4) 0.092(5) 0.018(4) 0.003(3) 0.017(3)
O19 0.055(4) 0.062(4) 0.074(4) -0.010(3) -0.010(3) 0.014(3)
O20 0.054(3) 0.063(4) 0.066(4) -0.001(3) 0.002(3) 0.008(3)
O21 0.071(4) 0.093(5) 0.099(6) -0.005(4) -0.007(4) 0.036(4)
O22 0.071(5) 0.101(5) 0.111(6) -0.005(5) -0.022(4) 0.014(4)
O23 0.074(5) 0.115(6) 0.121(7) 0.017(5) 0.023(5) 0.008(4)
O24 0.046(3) 0.072(4) 0.077(4) -0.007(3) -0.011(3) 0.002(3)
O25 0.036(3) 0.055(3) 0.046(3) 0.003(2) -0.004(2) 0.001(2)
O26 0.048(3) 0.055(3) 0.055(3) 0.005(3) -0.005(3) 0.002(3)
O27 0.041(4) 0.049(4) 0.047(4) 0.000 0.000 0.011(3)
O28 0.070(4) 0.075(4) 0.046(3) -0.005(3) 0.008(3) -0.009(3)
C1 0.044(4) 0.044(4) 0.056(5) -0.002(4) -0.007(4) -0.009(4)
C2 0.053(5) 0.067(6) 0.072(6) -0.001(5) -0.016(5) -0.008(4)
C3 0.076(7) 0.089(8) 0.076(7) -0.005(6) -0.037(6) -0.009(6)
C4 0.078(7) 0.103(8) 0.080(8) -0.035(6) -0.028(6) -0.015(6)
C5 0.082(7) 0.076(7) 0.078(7) -0.029(6) -0.008(6) -0.003(5)
C6 0.061(5) 0.051(5) 0.044(5) 0.006(4) -0.005(4) -0.011(4)
C7 0.055(5) 0.040(4) 0.049(5) 0.004(4) 0.008(4) 0.005(4)
C8 0.035(4) 0.041(4) 0.053(5) -0.009(4) -0.010(4) -0.006(3)
C9 0.084(7) 0.050(5) 0.069(6) -0.015(5) 0.013(5) 0.006(5)
C10 0.158(12) 0.059(7) 0.122(11) -0.015(7) 0.061(9) 0.012(7)
C11 0.25(2) 0.080(9) 0.184(16) -0.013(10) 0.137(15) 0.027(11)
C12 0.26(2) 0.070(9) 0.187(17) -0.010(10) 0.124(15) 0.050(11)
C13 0.165(13) 0.046(6) 0.134(12) 0.001(7) 0.032(10) 0.020(7)
C14 0.081(7) 0.054(6) 0.081(7) -0.011(5) 0.002(6) 0.015(5)
C15 0.054(5) 0.041(5) 0.066(6) -0.006(4) -0.004(4) 0.003(4)
C16 0.056(5) 0.053(5) 0.085(7) 0.008(5) 0.010(5) -0.011(4)
C17 0.065(7) 0.099(8) 0.136(11) 0.032(8) 0.035(7) -0.002(6)
C18 0.098(8) 0.114(9) 0.081(8) 0.012(7) 0.032(7) -0.009(7)
C19 0.20(2) 0.48(4) 0.18(2) -0.11(3) -0.079(19) -0.14(3)
C20 0.16(2) 0.51(5) 0.38(4) -0.19(3) 0.07(2) -0.14(3)
C21 0.52(5) 0.35(3) 0.129(17) 0.05(2) -0.11(2) -0.32(3)
C22 0.195(14) 0.141(12) 0.226(13) 0.087(10) 0.050(12) 0.001(10)
C23 0.24(2) 0.215(19) 0.37(3) 0.148(19) 0.12(2) -0.004(16)
C24 0.26(2) 0.22(2) 0.33(3) 0.121(19) 0.06(2) 0.060(17)
C25 0.116(11) 0.217(17) 0.079(9) -0.012(10) 0.038(8) -0.069(11)
C26 0.49(5) 0.58(5) 0.23(3) -0.27(3) 0.25(3) -0.39(4)
C27 0.23(2) 0.28(2) 0.113(12) -0.050(13) 0.097(13) -0.149(18)
C31 0.062(6) 0.049(5) 0.059(5) 0.008(4) -0.008(4) 0.005(4)
C32 0.084(7) 0.073(7) 0.078(7) 0.021(6) 0.000(6) -0.005(5)
C33 0.089(8) 0.095(9) 0.122(10) 0.057(7) 0.010(7) 0.022(7)
C34 0.099(9) 0.094(8) 0.105(9) 0.046(7) 0.001(7) 0.029(7)
C35 0.072(6) 0.074(6) 0.077(7) 0.027(5) -0.012(5) 0.022(5)
C36 0.059(5) 0.067(6) 0.052(5) 0.006(4) -0.002(4) 0.007(4)
C37 0.056(5) 0.060(6) 0.065(6) 0.015(5) -0.009(5) -0.011(4)
C38 0.064(6) 0.069(6) 0.058(6) 0.015(5) -0.004(5) 0.004(5)
C39 0.052(5) 0.055(5) 0.075(6) 0.005(5) 0.005(5) 0.006(4)
C40 0.071(7) 0.070(7) 0.118(10) -0.016(6) -0.008(6) 0.022(5)
C41 0.130(11) 0.083(8) 0.125(11) -0.038(8) -0.016(9) 0.026(8)
C42 0.102(10) 0.097(10) 0.139(13) -0.024(9) -0.006(9) 0.039(8)
C43 0.082(8) 0.085(8) 0.122(11) -0.013(7) -0.001(7) 0.040(6)
C44 0.059(6) 0.078(7) 0.070(7) 0.000(5) -0.001(5) -0.004(5)
C45 0.047(5) 0.052(5) 0.070(6) 0.006(5) 0.011(4) 0.003(4)
C46 0.147(16) 0.23(2) 0.29(2) 0.111(18) 0.016(14) 0.114(15)
C47 0.150(15) 0.26(2) 0.25(2) 0.091(17) 0.033(14) 0.116(15)
C48 0.22(2) 0.29(3) 0.37(3) 0.15(3) -0.05(2) 0.07(2)
C49 0.164(17) 0.129(15) 0.31(3) 0.054(17) 0.135(18) 0.036(13)
C50 0.22(2) 0.181(18) 0.23(2) -0.035(16) 0.134(18) 0.007(15)
C51 0.165(17) 0.176(19) 0.21(2) 0.014(16) 0.047(14) -0.024(14)
C52 0.118(10) 0.120(10) 0.167(14) -0.057(11) -0.069(10) 0.039(9)
C53 0.20(2) 0.44(4) 0.076(11) -0.066(16) -0.055(12) 0.02(2)
C54 0.145(13) 0.127(11) 0.249(19) -0.068(13) -0.029(13) -0.016(11)
C55 0.31(2) 0.30(2) 0.101(13) -0.021(14) 0.073(14) -0.01(2)
C56 0.33(4) 0.34(4) 0.45(5) -0.24(4) 0.06(3) -0.03(3)
C57 0.31(4) 0.29(4) 0.09(2) -0.02(2) 0.11(2) 0.03(3)
C57' 0.30(4) 0.33(3) 0.044(15) 0.07(2) 0.02(2) -0.05(3)

loop_
_atom_type_symbol
_atom_type_description
_atom_type_scat_dispersion_real
_atom_type_scat_dispersion_imag
_atom_type_scat_source
C C 0.0033 0.0016 'International Tables Vol C Tables 4.2.6.8 and 6.1.1.4'
H H 0.0000 0.0000 'International Tables Vol C Tables 4.2.6.8 and 6.1.1.4'
O O 0.0106 0.0060 'International Tables Vol C Tables 4.2.6.8 and 6.1.1.4'
Ti Ti 0.2776 0.4457 'International Tables Vol C Tables 4.2.6.8 and 6.1.1.4'

loop_
_geom_angle_atom_site_label_1
_geom_angle_atom_site_label_2
_geom_angle_atom_site_label_3
_geom_angle
_geom_angle_site_symmetry_1
_geom_angle_site_symmetry_3
O10 Ti1 O9 100.2(3) . .
O10 Ti1 O7 99.2(3) . .
O9 Ti1 O7 96.2(3) . .
O10 Ti1 O8 101.8(3) . .
O9 Ti1 O8 94.3(3) . .
O7 Ti1 O8 154.4(2) . .
O10 Ti1 O6 167.1(3) . .
O9 Ti1 O6 92.0(3) . .
O7 Ti1 O6 83.2(2) . .
O8 Ti1 O6 73.15(19) . .
O10 Ti1 O1 87.0(3) . .
O9 Ti1 O1 172.7(3) . .
O7 Ti1 O1 83.7(3) . .
O8 Ti1 O1 82.9(2) . .
O6 Ti1 O1 80.7(2) . .
O10 Ti1 Ti2 130.1(2) . .
O9 Ti1 Ti2 102.3(2) . .
O7 Ti1 Ti2 121.52(19) . .
O8 Ti1 Ti2 33.00(14) . .
O6 Ti1 Ti2 41.75(14) . .
O1 Ti1 Ti2 71.71(15) . .
O11 Ti2 O12 97.9(2) . .
O11 Ti2 O8 98.1(2) . .
O12 Ti2 O8 163.8(2) . .
O11 Ti2 O2 94.3(2) . .
O12 Ti2 O2 91.16(19) . .
O8 Ti2 O2 90.3(2) . .
O11 Ti2 O3 101.0(2) . .
O12 Ti2 O3 88.1(2) . .
O8 Ti2 O3 86.2(2) . .
O2 Ti2 O3 164.6(2) . .
O11 Ti2 O6 167.7(2) . .
O12 Ti2 O6 92.98(18) . .
O8 Ti2 O6 71.4(2) . .
O2 Ti2 O6 79.7(2) . .
O3 Ti2 O6 85.0(2) . .
O11 Ti2 Ti1 128.92(16) . .
O12 Ti2 Ti1 131.86(14) . .
O8 Ti2 Ti1 33.60(15) . .
O2 Ti2 Ti1 76.39(14) . .
O3 Ti2 Ti1 92.69(14) . .
O6 Ti2 Ti1 39.39(13) . .
O13 Ti3 O14 97.5(2) . .
O13 Ti3 O11 96.5(2) . 12_766
O14 Ti3 O11 97.60(17) . 12_766
O13 Ti3 O5 94.3(2) . .
O14 Ti3 O5 167.0(2) . .
O11 Ti3 O5 86.3(2) 12_766 .
O13 Ti3 O4 95.1(2) . .
O14 Ti3 O4 90.09(16) . .
O11 Ti3 O4 165.1(2) 12_766 .
O5 Ti3 O4 83.5(2) . .
O13 Ti3 O12 173.2(2) . .
O14 Ti3 O12 76.0(2) . .
O11 Ti3 O12 82.47(19) 12_766 .
O5 Ti3 O12 92.36(19) . .
O4 Ti3 O12 87.08(19) . .
O13 Ti3 Ti4 134.14(18) . .
O14 Ti3 Ti4 39.21(18) . .
O11 Ti3 Ti4 80.12(14) 12_766 .
O5 Ti3 Ti4 130.65(16) . .
O4 Ti3 Ti4 98.34(15) . .
O12 Ti3 Ti4 39.08(11) . .
O12 Ti4 O12 92.74(5) . 12_766
O12 Ti4 O12 154.7(2) . 7_564
O12 Ti4 O12 92.74(5) 12_766 7_564
O12 Ti4 O12 92.74(5) . 14_565
O12 Ti4 O12 154.7(2) 12_766 14_565
O12 Ti4 O12 92.74(5) 7_564 14_565
O12 Ti4 O14 77.37(12) . .
O12 Ti4 O14 102.63(12) 12_766 .
O12 Ti4 O14 77.37(12) 7_564 .
O12 Ti4 O14 102.63(12) 14_565 .
O12 Ti4 O14 102.63(12) . 14_565
O12 Ti4 O14 77.37(12) 12_766 14_565
O12 Ti4 O14 102.63(12) 7_564 14_565
O12 Ti4 O14 77.37(12) 14_565 14_565
O14 Ti4 O14 180.0 . 14_565
O12 Ti4 Ti3 110.41(13) . 12_766
O12 Ti4 Ti3 42.04(12) 12_766 12_766
O12 Ti4 Ti3 89.86(12) 7_564 12_766
O12 Ti4 Ti3 113.36(13) 14_565 12_766
O14 Ti4 Ti3 142.35(3) . 12_766
O14 Ti4 Ti3 37.65(2) 14_565 12_766
O12 Ti4 Ti3 113.36(13) . 7_564
O12 Ti4 Ti3 110.40(13) 12_766 7_564
O12 Ti4 Ti3 42.04(12) 7_564 7_564
O12 Ti4 Ti3 89.86(12) 14_565 7_564
O14 Ti4 Ti3 37.65(2) . 7_564
O14 Ti4 Ti3 142.35(2) 14_565 7_564
Ti3 Ti4 Ti3 128.82(3) 12_766 7_564
O12 Ti4 Ti3 89.86(12) . 14_565
O12 Ti4 Ti3 113.36(13) 12_766 14_565
O12 Ti4 Ti3 110.40(13) 7_564 14_565
O12 Ti4 Ti3 42.04(12) 14_565 14_565
O14 Ti4 Ti3 142.35(2) . 14_565
O14 Ti4 Ti3 37.65(2) 14_565 14_565
Ti3 Ti4 Ti3 75.30(5) 12_766 14_565
Ti3 Ti4 Ti3 128.82(3) 7_564 14_565
O12 Ti4 Ti3 42.03(12) . .
O12 Ti4 Ti3 89.86(12) 12_766 .
O12 Ti4 Ti3 113.36(13) 7_564 .
O12 Ti4 Ti3 110.40(13) 14_565 .
O14 Ti4 Ti3 37.65(2) . .
O14 Ti4 Ti3 142.35(2) 14_565 .
Ti3 Ti4 Ti3 128.82(3) 12_766 .
Ti3 Ti4 Ti3 75.30(5) 7_564 .
Ti3 Ti4 Ti3 128.82(3) 14_565 .
O22 Ti5 O23 100.2(4) . .
O22 Ti5 O21 94.7(3) . .
O23 Ti5 O21 97.3(4) . .
O22 Ti5 O24 104.7(3) . .
O23 Ti5 O24 93.1(3) . .
O21 Ti5 O24 156.0(3) . .
O22 Ti5 O20 167.1(3) . .
O23 Ti5 O20 92.7(3) . .
O21 Ti5 O20 83.0(3) . .
O24 Ti5 O20 75.0(2) . .
O22 Ti5 O18 88.0(3) . .
O23 Ti5 O18 171.3(3) . .
O21 Ti5 O18 84.8(3) . .
O24 Ti5 O18 81.9(2) . .
O20 Ti5 O18 79.1(2) . .
O22 Ti5 Ti6 133.7(3) . .
O23 Ti5 Ti6 99.9(2) . .
O21 Ti5 Ti6 123.3(2) . .
O24 Ti5 Ti6 33.03(16) . .
O20 Ti5 Ti6 42.82(16) . .
O18 Ti5 Ti6 72.04(15) . .
O26 Ti6 O25 97.4(2) . .
O26 Ti6 O17 97.3(2) . .
O25 Ti6 O17 90.4(2) . .
O26 Ti6 O24 97.6(2) . .
O25 Ti6 O24 165.1(2) . .
O17 Ti6 O24 88.2(2) . .
O26 Ti6 O16 100.8(2) . 12_666
O25 Ti6 O16 89.0(2) . 12_666
O17 Ti6 O16 161.8(2) . 12_666
O24 Ti6 O16 87.7(2) . 12_666
O26 Ti6 O20 168.5(2) . .
O25 Ti6 O20 93.9(2) . .
O17 Ti6 O20 80.3(2) . .
O24 Ti6 O20 71.2(2) . .
O16 Ti6 O20 81.6(2) 12_666 .
O26 Ti6 Ti5 129.66(18) . .
O25 Ti6 Ti5 132.25(16) . .
O17 Ti6 Ti5 77.43(16) . .
O24 Ti6 Ti5 33.19(17) . .
O16 Ti6 Ti5 89.54(15) 12_666 .
O20 Ti6 Ti5 38.86(15) . .
O25 Ti7 O25 92.30(5) . 12_666
O25 Ti7 O25 92.30(5) . 14
O25 Ti7 O25 156.9(3) 12_666 14
O25 Ti7 O25 156.9(3) . 7_454
O25 Ti7 O25 92.30(5) 12_666 7_454
O25 Ti7 O25 92.30(5) 14 7_454
O25 Ti7 O27 78.44(14) . .
O25 Ti7 O27 101.56(14) 12_666 .
O25 Ti7 O27 101.56(14) 14 .
O25 Ti7 O27 78.44(14) 7_454 .
O25 Ti7 O27 101.56(14) . 14
O25 Ti7 O27 78.44(14) 12_666 14
O25 Ti7 O27 78.44(14) 14 14
O25 Ti7 O27 101.56(14) 7_454 14
O27 Ti7 O27 180.0 . 14
O25 Ti7 Ti8 108.51(14) . .
O25 Ti7 Ti8 114.84(14) 12_666 .
O25 Ti7 Ti8 42.53(14) 14 .
O25 Ti7 Ti8 89.96(14) 7_454 .
O27 Ti7 Ti8 142.24(3) . .
O27 Ti7 Ti8 37.76(3) 14 .
O25 Ti7 Ti8 89.96(14) . 7_454
O25 Ti7 Ti8 42.53(14) 12_666 7_454
O25 Ti7 Ti8 114.84(14) 14 7_454
O25 Ti7 Ti8 108.51(14) 7_454 7_454
O27 Ti7 Ti8 142.24(3) . 7_454
O27 Ti7 Ti8 37.76(3) 14 7_454
Ti8 Ti7 Ti8 75.53(5) . 7_454
O25 Ti7 Ti8 42.53(14) . 12_666
O25 Ti7 Ti8 108.51(14) 12_666 12_666
O25 Ti7 Ti8 89.96(14) 14 12_666
O25 Ti7 Ti8 114.84(14) 7_454 12_666
O27 Ti7 Ti8 37.76(3) . 12_666
O27 Ti7 Ti8 142.24(3) 14 12_666
Ti8 Ti7 Ti8 128.68(3) . 12_666
Ti8 Ti7 Ti8 128.68(3) 7_454 12_666
O25 Ti7 Ti8 114.84(14) . 14
O25 Ti7 Ti8 89.96(14) 12_666 14
O25 Ti7 Ti8 108.51(14) 14 14
O25 Ti7 Ti8 42.53(14) 7_454 14
O27 Ti7 Ti8 37.76(3) . 14
O27 Ti7 Ti8 142.24(3) 14 14
Ti8 Ti7 Ti8 128.68(3) . 14
Ti8 Ti7 Ti8 128.68(3) 7_454 14
Ti8 Ti7 Ti8 75.53(5) 12_666 14
O28 Ti8 O27 98.8(3) . 14
O28 Ti8 O26 97.2(3) . 7_454
O27 Ti8 O26 94.62(18) 14 7_454
O28 Ti8 O19 92.0(3) . 14
O27 Ti8 O19 169.0(3) 14 14
O26 Ti8 O19 85.7(2) 7_454 14
O28 Ti8 O15 92.6(3) . .
O27 Ti8 O15 92.44(17) 14 .
O26 Ti8 O15 166.8(2) 7_454 .
O19 Ti8 O15 85.3(2) 14 .
O28 Ti8 O25 175.7(2) . 14
O27 Ti8 O25 77.3(2) 14 14
O26 Ti8 O25 85.0(2) 7_454 14
O19 Ti8 O25 91.8(2) 14 14
O15 Ti8 O25 85.7(2) . 14
O28 Ti8 Ti7 137.41(19) . .
O27 Ti8 Ti7 39.9(2) 14 .
O26 Ti8 Ti7 80.61(16) 7_454 .
O19 Ti8 Ti7 129.75(18) 14 .
O15 Ti8 Ti7 97.96(16) . .
O25 Ti8 Ti7 39.25(13) 14 .
C7 O1 Ti1 133.1(5) . .
C7 O2 Ti2 133.9(5) . .
C8 O3 Ti2 135.0(5) . .
C8 O4 Ti3 135.2(5) . .
C15 O5 Ti3 142.9(5) . .
C15 O6 Ti1 129.1(5) . .
C15 O6 Ti2 132.0(5) . .
Ti1 O6 Ti2 98.9(2) . .
C14 O7 Ti1 133.0(6) . .
C16 O8 Ti2 128.3(5) . .
C16 O8 Ti1 118.2(4) . .
Ti2 O8 Ti1 113.4(2) . .
C19 O9 Ti1 148.5(15) . .
C22 O10 Ti1 151.4(11) . .
Ti2 O11 Ti3 144.2(3) . 14_565
Ti2 O12 Ti4 127.7(2) . .
Ti2 O12 Ti3 128.0(2) . .
Ti4 O12 Ti3 98.88(18) . .
C25 O13 Ti3 164.8(7) . .
Ti3 O14 Ti3 153.7(4) 7_564 .
Ti3 O14 Ti4 103.15(19) 7_564 .
Ti3 O14 Ti4 103.15(19) . .
C37 O15 Ti8 138.4(6) . .
C37 O16 Ti6 133.2(6) . 14
C38 O17 Ti6 133.3(6) . .
C38 O18 Ti5 130.3(6) . .
C45 O19 Ti8 142.4(6) . 12_666
C45 O20 Ti5 130.8(5) . .
C45 O20 Ti6 129.9(5) . .
Ti5 O20 Ti6 98.3(2) . .
C44 O21 Ti5 137.0(6) . .
C46 O22 Ti5 156.4(12) . .
C49 O23 Ti5 144.6(10) . .
C52 O24 Ti6 128.6(6) . .
C52 O24 Ti5 117.6(6) . .
Ti6 O24 Ti5 113.8(3) . .
Ti6 O25 Ti7 128.0(3) . .
Ti6 O25 Ti8 128.1(3) . 12_666
Ti7 O25 Ti8 98.2(2) . 12_666
Ti6 O26 Ti8 143.8(3) . 7_454
Ti8 O27 Ti8 155.3(4) 12_666 14
Ti8 O27 Ti7 102.4(2) 12_666 .
Ti8 O27 Ti7 102.4(2) 14 .
C55 O28 Ti8 167.7(13) . .
C2 C1 C6 118.5(8) . .
C2 C1 C7 119.7(7) . 14_565
C6 C1 C7 121.8(7) . 14_565
C3 C2 C1 121.0(9) . .
C3 C2 H2 119.5 . .
C1 C2 H2 119.5 . .
C4 C3 C2 120.7(9) . .
C4 C3 H3 119.6 . .
C2 C3 H3 119.6 . .
C3 C4 C5 120.1(9) . .
C3 C4 H4 120.0 . .
C5 C4 H4 120.0 . .
C4 C5 C6 120.6(10) . .
C4 C5 H5 119.7 . .
C6 C5 H5 119.7 . .
C5 C6 C1 119.0(8) . .
C5 C6 C8 117.9(8) . .
C1 C6 C8 123.1(7) . .
O1 C7 O2 123.8(8) . .
O1 C7 C1 119.7(7) . 12_766
O2 C7 C1 116.4(7) . 12_766
O3 C8 O4 127.4(7) . .
O3 C8 C6 118.5(7) . .
O4 C8 C6 113.8(7) . .
C10 C9 C14 119.7(9) . .
C10 C9 C15 118.1(9) . .
C14 C9 C15 121.8(9) . .
C9 C10 C11 122.5(11) . .
C9 C10 H10 118.8 . .
C11 C10 H10 118.8 . .
C12 C11 C10 119.2(13) . .
C12 C11 H11 120.4 . .
C10 C11 H11 120.4 . .
C13 C12 C11 119.6(11) . .
C13 C12 H12 120.2 . .
C11 C12 H12 120.2 . .
C12 C13 C14 122.5(11) . .
C12 C13 H13 118.8 . .
C14 C13 H13 118.8 . .
O7 C14 C9 125.3(8) . .
O7 C14 C13 118.3(10) . .
C9 C14 C13 116.4(10) . .
O5 C15 O6 121.5(7) . .
O5 C15 C9 117.7(8) . .
O6 C15 C9 120.8(8) . .
C18 C16 O8 108.7(8) . .
C18 C16 C17 115.2(9) . .
O8 C16 C17 111.2(7) . .
C18 C16 H16 107.1 . .
O8 C16 H16 107.1 . .
C17 C16 H16 107.1 . .
C16 C17 H17A 109.5 . .
C16 C17 H17B 109.5 . .
H17A C17 H17B 109.5 . .
C16 C17 H17C 109.5 . .
H17A C17 H17C 109.5 . .
H17B C17 H17C 109.5 . .
C16 C18 H18A 109.5 . .
C16 C18 H18B 109.5 . .
H18A C18 H18B 109.5 . .
C16 C18 H18C 109.5 . .
H18A C18 H18C 109.5 . .
H18B C18 H18C 109.5 . .
C21 C19 O9 114(3) . .
C21 C19 C20 121(2) . .
O9 C19 C20 120(2) . .
C21 C19 H19 98.4 . .
O9 C19 H19 98.4 . .
C20 C19 H19 98.4 . .
C23 C22 O10 111.6(19) . .
C23 C22 C24 119.8(18) . .
O10 C22 C24 120.6(18) . .
C23 C22 H22 99.4 . .
O10 C22 H22 99.4 . .
C24 C22 H22 99.4 . .
C22 C23 H23A 109.5 . .
C22 C23 H23B 109.5 . .
H23A C23 H23B 109.5 . .
C22 C23 H23C 109.5 . .
H23A C23 H23C 109.5 . .
H23B C23 H23C 109.5 . .
C22 C24 H24A 109.5 . .
C22 C24 H24B 109.5 . .
H24A C24 H24B 109.5 . .
C22 C24 H24C 109.5 . .
H24A C24 H24C 109.5 . .
H24B C24 H24C 109.5 . .
C26 C25 C27 117.0(17) . .
C26 C25 O13 116.9(16) . .
C27 C25 O13 116.8(12) . .
C26 C25 H25 100.2 . .
C27 C25 H25 100.2 . .
O13 C25 H25 100.2 . .
C25 C27 H27A 109.5 . .
C25 C27 H27B 109.5 . .
H27A C27 H27B 109.5 . .
C25 C27 H27C 109.5 . .
H27A C27 H27C 109.5 . .
H27B C27 H27C 109.5 . .
C36 C31 C32 121.0(8) . .
C36 C31 C37 125.2(8) . .
C32 C31 C37 113.9(8) . .
C33 C32 C31 118.1(10) . .
C33 C32 H32 121.0 . .
C31 C32 H32 121.0 . .
C34 C33 C32 120.5(10) . .
C34 C33 H33 119.7 . .
C32 C33 H33 119.7 . .
C33 C34 C35 121.9(10) . .
C33 C34 H34 119.1 . .
C35 C34 H34 119.1 . .
C36 C35 C34 118.3(9) . .
C36 C35 H35 120.8 . .
C34 C35 H35 120.8 . .
C31 C36 C35 120.2(9) . .
C31 C36 C38 120.3(8) . .
C35 C36 C38 119.4(8) . .
O15 C37 O16 125.9(8) . .
O15 C37 C31 118.9(8) . .
O16 C37 C31 115.0(8) . .
O18 C38 O17 126.6(8) . .
O18 C38 C36 118.8(8) . .
O17 C38 C36 114.6(8) . .
C44 C39 C40 117.3(9) . .
C44 C39 C45 124.5(9) . .
C40 C39 C45 118.2(8) . .
C39 C40 C41 121.7(10) . .
C39 C40 H40 119.2 . .
C41 C40 H40 119.2 . .
C42 C41 C40 118.9(12) . .
C42 C41 H41 120.5 . .
C40 C41 H41 120.5 . .
C43 C42 C41 119.7(12) . .
C43 C42 H42 120.1 . .
C41 C42 H42 120.1 . .
C42 C43 C44 121.7(11) . .
C42 C43 H43 119.1 . .
C44 C43 H43 119.1 . .
O21 C44 C39 121.8(9) . .
O21 C44 C43 117.6(10) . .
C39 C44 C43 120.7(10) . .
O19 C45 O20 122.0(8) . .
O19 C45 C39 116.5(8) . .
O20 C45 C39 121.4(8) . .
O22 C46 C47 113.2(18) . .
O22 C46 C48 112.5(18) . .
C47 C46 C48 104(2) . .
O22 C46 H46 109.0 . .
C47 C46 H46 109.0 . .
C48 C46 H46 109.0 . .
C46 C47 H47A 109.5 . .
C46 C47 H47B 109.5 . .
H47A C47 H47B 109.5 . .
C46 C47 H47C 109.5 . .
H47A C47 H47C 109.5 . .
H47B C47 H47C 109.5 . .
C46 C48 H48A 109.5 . .
C46 C48 H48B 109.5 . .
H48A C48 H48B 109.5 . .
C46 C48 H48C 109.5 . .
H48A C48 H48C 109.5 . .
H48B C48 H48C 109.5 . .
C50 C49 O23 118(2) . .
C50 C49 C51 117.8(17) . .
O23 C49 C51 113.0(14) . .
C50 C49 H49 101.1 . .
O23 C49 H49 101.1 . .
C51 C49 H49 101.1 . .
C49 C50 H50A 109.5 . .
C49 C50 H50B 109.5 . .
H50A C50 H50B 109.5 . .
C49 C50 H50C 109.5 . .
H50A C50 H50C 109.5 . .
H50B C50 H50C 109.5 . .
C49 C51 H51A 109.5 . .
C49 C51 H51B 109.5 . .
H51A C51 H51B 109.5 . .
C49 C51 H51C 109.5 . .
H51A C51 H51C 109.5 . .
H51B C51 H51C 109.5 . .
C53 C52 O24 108.5(14) . .
C53 C52 C54 128.3(16) . .
O24 C52 C54 107.6(11) . .
C53 C52 H52 103.2 . .
O24 C52 H52 103.2 . .
C54 C52 H52 103.2 . .
C52 C53 H53A 109.5 . .
C52 C53 H53B 109.5 . .
H53A C53 H53B 109.5 . .
C52 C53 H53C 109.5 . .
H53A C53 H53C 109.5 . .
H53B C53 H53C 109.5 . .
C52 C54 H54A 109.5 . .
C52 C54 H54B 109.5 . .
H54A C54 H54B 109.5 . .
C52 C54 H54C 109.5 . .
H54A C54 H54C 109.5 . .
H54B C54 H54C 109.5 . .
C57 C55 O28 153(4) . .
O28 C55 C57' 99(2) . .
C57 C55 C56 84(4) . .
O28 C55 C56 96(2) . .
C57' C55 C56 164(2) . .

loop_
_geom_bond_atom_site_label_1
_geom_bond_atom_site_label_2
_geom_bond_distance
_geom_bond_site_symmetry_2
Ti1 O10 1.780(6) .
Ti1 O9 1.787(7) .
Ti1 O7 1.903(6) .
Ti1 O8 2.032(5) .
Ti1 O6 2.164(5) .
Ti1 O1 2.174(6) .
Ti1 Ti2 3.3697(19) .
Ti2 O11 1.725(5) .
Ti2 O12 1.892(4) .
Ti2 O8 2.000(5) .
Ti2 O2 2.009(5) .
Ti2 O3 2.039(5) .
Ti2 O6 2.271(5) .
Ti3 O13 1.758(5) .
Ti3 O14 1.9202(19) .
Ti3 O11 1.930(5) 12_766
Ti3 O5 2.016(5) .
Ti3 O4 2.033(5) .
Ti3 O12 2.075(4) .
Ti3 Ti4 3.0613(13) .
Ti4 O12 1.953(4) .
Ti4 O12 1.953(4) 12_766
Ti4 O12 1.953(4) 7_564
Ti4 O12 1.953(4) 14_565
Ti4 O14 1.987(6) .
Ti4 O14 1.987(6) 14_565
Ti4 Ti3 3.0613(13) 12_766
Ti4 Ti3 3.0613(13) 7_564
Ti4 Ti3 3.0613(13) 14_565
Ti5 O22 1.763(7) .
Ti5 O23 1.771(8) .
Ti5 O21 1.923(7) .
Ti5 O24 2.015(6) .
Ti5 O20 2.136(6) .
Ti5 O18 2.232(6) .
Ti5 Ti6 3.369(2) .
Ti6 O26 1.730(5) .
Ti6 O25 1.898(5) .
Ti6 O17 1.998(5) .
Ti6 O24 2.007(5) .
Ti6 O16 2.026(5) 12_666
Ti6 O20 2.314(6) .
Ti7 O25 1.945(5) .
Ti7 O25 1.945(5) 12_666
Ti7 O25 1.945(5) 14
Ti7 O25 1.945(5) 7_454
Ti7 O27 1.997(7) .
Ti7 O27 1.997(7) 14
Ti7 Ti8 3.0428(14) .
Ti7 Ti8 3.0428(14) 7_454
Ti7 Ti8 3.0428(14) 12_666
Ti7 Ti8 3.0428(14) 14
Ti8 O28 1.761(6) .
Ti8 O27 1.908(2) 14
Ti8 O26 1.928(5) 7_454
Ti8 O19 2.002(5) 14
Ti8 O15 2.049(6) .
Ti8 O25 2.078(5) 14
O1 C7 1.254(9) .
O2 C7 1.272(8) .
O3 C8 1.245(9) .
O4 C8 1.264(8) .
O5 C15 1.247(9) .
O6 C15 1.290(9) .
O7 C14 1.292(11) .
O8 C16 1.470(9) .
O9 C19 1.366(16) .
O10 C22 1.379(17) .
O11 Ti3 1.930(5) 14_565
O13 C25 1.364(12) .
O14 Ti3 1.9202(19) 7_564
O15 C37 1.243(10) .
O16 C37 1.285(10) .
O16 Ti6 2.026(5) 14
O17 C38 1.266(9) .
O18 C38 1.258(10) .
O19 C45 1.279(9) .
O19 Ti8 2.002(5) 12_666
O20 C45 1.284(10) .
O21 C44 1.320(10) .
O22 C46 1.395(16) .
O23 C49 1.402(16) .
O24 C52 1.498(13) .
O25 Ti8 2.078(5) 12_666
O26 Ti8 1.928(5) 7_454
O27 Ti8 1.908(2) 12_666
O27 Ti8 1.908(2) 14
O28 C55 1.373(19) .
C1 C2 1.394(10) .
C1 C6 1.402(10) .
C1 C7 1.473(10) 14_565
C2 C3 1.359(12) .
C2 H2 0.9300 .
C3 C4 1.358(13) .
C3 H3 0.9300 .
C4 C5 1.375(12) .
C4 H4 0.9300 .
C5 C6 1.391(11) .
C5 H5 0.9300 .
C6 C8 1.522(10) .
C7 C1 1.473(10) 12_766
C9 C10 1.364(13) .
C9 C14 1.425(12) .
C9 C15 1.461(11) .
C10 C11 1.391(14) .
C10 H10 0.9300 .
C11 C12 1.384(17) .
C11 H11 0.9300 .
C12 C13 1.369(16) .
C12 H12 0.9300 .
C13 C14 1.429(13) .
C13 H13 0.9300 .
C16 C18 1.470(13) .
C16 C17 1.490(12) .
C16 H16 0.9800 .
C17 H17A 0.9600 .
C17 H17B 0.9600 .
C17 H17C 0.9600 .
C18 H18A 0.9600 .
C18 H18B 0.9600 .
C18 H18C 0.9600 .
C19 C21 1.33(3) .
C19 C20 1.40(3) .
C19 H19 0.9800 .
C22 C23 1.37(2) .
C22 C24 1.42(2) .
C22 H22 0.9800 .
C23 H23A 0.9600 .
C23 H23B 0.9600 .
C23 H23C 0.9600 .
C24 H24A 0.9600 .
C24 H24B 0.9600 .
C24 H24C 0.9600 .
C25 C26 1.32(2) .
C25 C27 1.351(16) .
C25 H25 0.9800 .
C27 H27A 0.9600 .
C27 H27B 0.9600 .
C27 H27C 0.9600 .
C31 C36 1.371(11) .
C31 C32 1.407(11) .
C31 C37 1.516(11) .
C32 C33 1.388(12) .
C32 H32 0.9300 .
C33 C34 1.348(14) .
C33 H33 0.9300 .
C34 C35 1.398(13) .
C34 H34 0.9300 .
C35 C36 1.383(11) .
C35 H35 0.9300 .
C36 C38 1.507(11) .
C39 C44 1.375(12) .
C39 C40 1.378(13) .
C39 C45 1.468(11) .
C40 C41 1.400(13) .
C40 H40 0.9300 .
C41 C42 1.396(15) .
C41 H41 0.9300 .
C42 C43 1.312(15) .
C42 H42 0.9300 .
C43 C44 1.406(13) .
C43 H43 0.9300 .
C46 C47 1.40(2) .
C46 C48 1.464(17) .
C46 H46 0.9800 .
C47 H47A 0.9600 .
C47 H47B 0.9600 .
C47 H47C 0.9600 .
C48 H48A 0.9600 .
C48 H48B 0.9600 .
C48 H48C 0.9600 .
C49 C50 1.33(2) .
C49 C51 1.457(19) .
C49 H49 0.9800 .
C50 H50A 0.9600 .
C50 H50B 0.9600 .
C50 H50C 0.9600 .
C51 H51A 0.9600 .
C51 H51B 0.9600 .
C51 H51C 0.9600 .
C52 C53 1.46(2) .
C52 C54 1.517(18) .
C52 H52 0.9800 .
C53 H53A 0.9600 .
C53 H53B 0.9600 .
C53 H53C 0.9600 .
C54 H54A 0.9600 .
C54 H54B 0.9600 .
C54 H54C 0.9600 .
C55 C57 1.09(3) .
C55 C57' 1.74(5) .
C55 C56 1.79(4) .

loop_
_geom_torsion_atom_site_label_1
_geom_torsion_atom_site_label_2
_geom_torsion_atom_site_label_3
_geom_torsion_atom_site_label_4
_geom_torsion
_geom_torsion_site_symmetry_1
_geom_torsion_site_symmetry_4
O10 Ti1 O9 C19 -26(3) . .
O7 Ti1 O9 C19 74(3) . .
O8 Ti1 O9 C19 -129(3) . .
O6 Ti1 O9 C19 158(3) . .
Ti2 Ti1 O9 C19 -161(3) . .
O9 Ti1 O10 C22 148(2) . .
O7 Ti1 O10 C22 50(2) . .
O8 Ti1 O10 C22 -116(2) . .
O6 Ti1 O10 C22 -50(3) . .
O1 Ti1 O10 C22 -34(2) . .
Ti2 Ti1 O10 C22 -96(2) . .
O12 Ti2 O11 Ti3 -3.6(5) . 14_565
O8 Ti2 O11 Ti3 179.1(5) . 14_565
O2 Ti2 O11 Ti3 88.1(5) . 14_565
O3 Ti2 O11 Ti3 -93.2(5) . 14_565
O6 Ti2 O11 Ti3 148.2(8) . 14_565
Ti1 Ti2 O11 Ti3 164.1(3) . 14_565
O11 Ti2 O12 Ti4 -3.0(3) . .
O8 Ti2 O12 Ti4 167.3(6) . .
O2 Ti2 O12 Ti4 -97.5(3) . .
O3 Ti2 O12 Ti4 97.9(3) . .
O6 Ti2 O12 Ti4 -177.2(3) . .
Ti1 Ti2 O12 Ti4 -170.22(15) . .
O11 Ti2 O12 Ti3 -151.2(3) . .
O8 Ti2 O12 Ti3 19.1(9) . .
O2 Ti2 O12 Ti3 114.2(3) . .
O3 Ti2 O12 Ti3 -50.4(3) . .
O6 Ti2 O12 Ti3 34.5(3) . .
Ti1 Ti2 O12 Ti3 41.5(4) . .
O14 Ti3 O13 C25 80(3) . .
O11 Ti3 O13 C25 -19(3) 12_766 .
O5 Ti3 O13 C25 -105(3) . .
O4 Ti3 O13 C25 171(3) . .
Ti4 Ti3 O13 C25 64(3) . .
O23 Ti5 O22 C46 -114(3) . .
O21 Ti5 O22 C46 -16(3) . .
O24 Ti5 O22 C46 150(3) . .
O20 Ti5 O22 C46 63(3) . .
O18 Ti5 O22 C46 69(3) . .
Ti6 Ti5 O22 C46 131(3) . .
O22 Ti5 O23 C49 18(2) . .
O21 Ti5 O23 C49 -79(2) . .
O24 Ti5 O23 C49 123(2) . .
O20 Ti5 O23 C49 -162(2) . .
Ti6 Ti5 O23 C49 156(2) . .
O26 Ti6 O25 Ti7 5.0(4) . .
O17 Ti6 O25 Ti7 102.5(3) . .
O24 Ti6 O25 Ti7 -172.9(8) . .
O16 Ti6 O25 Ti7 -95.7(3) 12_666 .
O20 Ti6 O25 Ti7 -177.3(3) . .
Ti5 Ti6 O25 Ti7 175.77(17) . .
O26 Ti6 O25 Ti8 152.5(3) . 12_666
O17 Ti6 O25 Ti8 -110.1(3) . 12_666
O24 Ti6 O25 Ti8 -25.5(11) . 12_666
O16 Ti6 O25 Ti8 51.7(3) 12_666 12_666
O20 Ti6 O25 Ti8 -29.8(3) . 12_666
Ti5 Ti6 O25 Ti8 -36.8(4) . 12_666
O25 Ti6 O26 Ti8 -6.9(5) . 7_454
O17 Ti6 O26 Ti8 -98.3(5) . 7_454
O24 Ti6 O26 Ti8 172.6(5) . 7_454
O16 Ti6 O26 Ti8 83.5(5) 12_666 7_454
O20 Ti6 O26 Ti8 -175.5(9) . 7_454
Ti5 Ti6 O26 Ti8 -178.0(4) . 7_454
O27 Ti8 O28 C55 152(7) 14 .
O26 Ti8 O28 C55 56(7) 7_454 .
O19 Ti8 O28 C55 -30(7) 14 .
O15 Ti8 O28 C55 -115(7) . .
Ti7 Ti8 O28 C55 140(7) . .
C6 C1 C2 C3 -1.8(13) . .
C7 C1 C2 C3 174.8(8) 14_565 .
C1 C2 C3 C4 2.9(16) . .
C2 C3 C4 C5 -2.8(17) . .
C3 C4 C5 C6 1.5(17) . .
C4 C5 C6 C1 -0.5(14) . .
C4 C5 C6 C8 177.4(9) . .
C2 C1 C6 C5 0.6(12) . .
C7 C1 C6 C5 -176.0(8) 14_565 .
C2 C1 C6 C8 -177.2(7) . .
C7 C1 C6 C8 6.3(12) 14_565 .
Ti1 O1 C7 O2 8.2(12) . .
Ti1 O1 C7 C1 -174.5(5) . 12_766
Ti2 O2 C7 O1 4.5(12) . .
Ti2 O2 C7 C1 -172.9(5) . 12_766
Ti2 O3 C8 O4 -0.4(12) . .
Ti2 O3 C8 C6 172.3(5) . .
Ti3 O4 C8 O3 -5.2(12) . .
Ti3 O4 C8 C6 -178.2(5) . .
C5 C6 C8 O3 -105.9(9) . .
C1 C6 C8 O3 71.9(10) . .
C5 C6 C8 O4 67.8(10) . .
C1 C6 C8 O4 -114.4(8) . .
C14 C9 C10 C11 4(2) . .
C15 C9 C10 C11 177.2(13) . .
C9 C10 C11 C12 -4(3) . .
C10 C11 C12 C13 0(3) . .
C11 C12 C13 C14 2(3) . .
Ti1 O7 C14 C9 18.7(16) . .
Ti1 O7 C14 C13 -160.9(8) . .
C10 C9 C14 O7 178.8(11) . .
C15 C9 C14 O7 6.2(16) . .
C10 C9 C14 C13 -1.6(16) . .
C15 C9 C14 C13 -174.1(10) . .
C12 C13 C14 O7 177.9(14) . .
C12 C13 C14 C9 -2(2) . .
Ti3 O5 C15 O6 10.7(14) . .
Ti3 O5 C15 C9 -169.5(6) . .
Ti1 O6 C15 O5 166.9(5) . .
Ti2 O6 C15 O5 -10.3(12) . .
Ti1 O6 C15 C9 -12.9(11) . .
Ti2 O6 C15 C9 169.8(6) . .
C10 C9 C15 O5 0.4(14) . .
C14 C9 C15 O5 173.1(9) . .
C10 C9 C15 O6 -179.7(10) . .
C14 C9 C15 O6 -7.1(14) . .
Ti2 O8 C16 C18 -77.6(9) . .
Ti1 O8 C16 C18 107.3(7) . .
Ti2 O8 C16 C17 50.2(10) . .
Ti1 O8 C16 C17 -124.9(7) . .
Ti1 O9 C19 C21 -137(3) . .
Ti1 O9 C19 C20 71(4) . .
Ti1 O10 C22 C23 -179.1(15) . .
Ti1 O10 C22 C24 -30(4) . .
Ti3 O13 C25 C26 126(3) . .
Ti3 O13 C25 C27 -20(5) . .
C36 C31 C32 C33 -1.3(15) . .
C37 C31 C32 C33 178.0(10) . .
C31 C32 C33 C34 -0.4(18) . .
C32 C33 C34 C35 2(2) . .
C33 C34 C35 C36 -1.8(18) . .
C32 C31 C36 C35 1.4(14) . .
C37 C31 C36 C35 -177.8(9) . .
C32 C31 C36 C38 -176.7(9) . .
C37 C31 C36 C38 4.1(14) . .
C34 C35 C36 C31 0.1(15) . .
C34 C35 C36 C38 178.2(9) . .
Ti8 O15 C37 O16 -4.1(14) . .
Ti8 O15 C37 C31 -178.4(6) . .
Ti6 O16 C37 O15 -5.8(13) 14 .
Ti6 O16 C37 C31 168.7(5) 14 .
C36 C31 C37 O15 -113.1(10) . .
C32 C31 C37 O15 67.6(11) . .
C36 C31 C37 O16 71.9(11) . .
C32 C31 C37 O16 -107.3(9) . .
Ti5 O18 C38 O17 0.7(15) . .
Ti5 O18 C38 C36 -176.9(6) . .
Ti6 O17 C38 O18 -7.2(15) . .
Ti6 O17 C38 C36 170.5(6) . .
C31 C36 C38 O18 -165.5(9) . .
C35 C36 C38 O18 16.3(14) . .
C31 C36 C38 O17 16.6(13) . .
C35 C36 C38 O17 -161.5(8) . .
C44 C39 C40 C41 -1.8(16) . .
C45 C39 C40 C41 179.6(10) . .
C39 C40 C41 C42 1.3(19) . .
C40 C41 C42 C43 -1(2) . .
C41 C42 C43 C44 1(2) . .
Ti5 O21 C44 C39 -13.6(15) . .
Ti5 O21 C44 C43 166.5(8) . .
C40 C39 C44 O21 -178.0(9) . .
C45 C39 C44 O21 0.4(15) . .
C40 C39 C44 C43 1.8(15) . .
C45 C39 C44 C43 -179.7(9) . .
C42 C43 C44 O21 178.4(12) . .
C42 C43 C44 C39 -1.4(18) . .
Ti8 O19 C45 O20 1.6(15) 12_666 .
Ti8 O19 C45 C39 -176.7(6) 12_666 .
Ti5 O20 C45 O19 -176.6(5) . .
Ti6 O20 C45 O19 17.3(12) . .
Ti5 O20 C45 C39 1.6(12) . .
Ti6 O20 C45 C39 -164.5(6) . .
C44 C39 C45 O19 -177.2(8) . .
C40 C39 C45 O19 1.2(13) . .
C44 C39 C45 O20 4.4(14) . .
C40 C39 C45 O20 -177.1(9) . .
Ti5 O22 C46 C47 79(3) . .
Ti5 O22 C46 C48 -38(4) . .
Ti5 O23 C49 C50 84(3) . .
Ti5 O23 C49 C51 -132.7(15) . .
Ti6 O24 C52 C53 84.7(14) . .
Ti5 O24 C52 C53 -96.6(13) . .
Ti6 O24 C52 C54 -57.6(17) . .
Ti5 O24 C52 C54 121.0(10) . .
Ti8 O28 C55 C57 -6(15) . .
Ti8 O28 C55 C57' 89(7) . .
Ti8 O28 C55 C56 -95(7) . .
